data_7025252
loop_
_publ_author_name
'Zhou, Wanli'
'Xu, Yan'
'Han, Lijie'
'Zhu, Dunru'

_publ_section_title
;
 Solvothermal syntheses, crystal structures and luminescence properties of
 three new lanthanide sulfate fluorides.
;
_journal_issue 15
_journal_name_full 'Dalton transactions (Cambridge, England : 2003)'
_journal_page_first 3681
_journal_page_last 3686
_journal_paper_doi 10.1039/b926131a
_journal_volume 39
_journal_year 2010
_chemical_formula_sum 'F H2 O5 S Tb'
_chemical_formula_weight 292.00
_chemical_name_systematic
;
?
;
_space_group_IT_number 14
_symmetry_cell_setting monoclinic
_symmetry_space_group_name_Hall '-P 2yn'
_symmetry_space_group_name_H-M 'P 1 21/n 1'
_atom_sites_solution_hydrogens geom
_atom_sites_solution_primary direct
_atom_sites_solution_secondary difmap
_audit_creation_method SHELXL-97
_cell_angle_alpha 90.00
_cell_angle_beta 96.692(2)
_cell_angle_gamma 90.00
_cell_formula_units_Z 4
_cell_length_a 5.0014(7)
_cell_length_b 7.3769(11)
_cell_length_c 11.6508(17)
_cell_measurement_reflns_used 831
_cell_measurement_temperature 293(2)
_cell_measurement_theta_max 25.99
_cell_measurement_theta_min 3.25
_cell_volume 426.93(11)
_computing_cell_refinement 'SAINT (Bruker, 2005)'
_computing_data_collection 'APEX2 (Bruker, 2005)'
_computing_data_reduction SAINT
_computing_molecular_graphics SHELXTL
_computing_publication_material SHELXTL
_computing_structure_refinement 'SHELXL-97 (Sheldrick, 1997)'
_computing_structure_solution 'SHELXS-97 (Sheldrick, 1990)'
_diffrn_ambient_temperature 293(2)
_diffrn_measured_fraction_theta_full 0.999
_diffrn_measured_fraction_theta_max 0.999
_diffrn_measurement_device_type 'Bruker Apex2 CCD'
_diffrn_measurement_method '\w scans'
_diffrn_radiation_monochromator graphite
_diffrn_radiation_source 'fine-focus sealed tube'
_diffrn_radiation_type MoK\a
_diffrn_radiation_wavelength 0.71073
_diffrn_reflns_av_R_equivalents 0.0138
_diffrn_reflns_av_sigmaI/netI 0.0167
_diffrn_reflns_limit_h_max 5
_diffrn_reflns_limit_h_min -6
_diffrn_reflns_limit_k_max 9
_diffrn_reflns_limit_k_min -5
_diffrn_reflns_limit_l_max 14
_diffrn_reflns_limit_l_min -14
_diffrn_reflns_number 2182
_diffrn_reflns_theta_full 25.99
_diffrn_reflns_theta_max 25.99
_diffrn_reflns_theta_min 3.28
_exptl_absorpt_coefficient_mu 17.003
_exptl_absorpt_correction_T_max 0.2348
_exptl_absorpt_correction_T_min 0.1717
_exptl_absorpt_correction_type multi-scan
_exptl_absorpt_process_details '(SADABS; Sheldrick, 2003)'
_exptl_crystal_colour Colorless
_exptl_crystal_density_diffrn 4.543
_exptl_crystal_density_method 'not measured'
_exptl_crystal_description Prism
_exptl_crystal_F_000 528
_exptl_crystal_size_max 0.16
_exptl_crystal_size_mid 0.12
_exptl_crystal_size_min 0.12
_refine_diff_density_max 0.587
_refine_diff_density_min -1.620
_refine_diff_density_rms 0.205
_refine_ls_extinction_method none
_refine_ls_goodness_of_fit_ref 1.177
_refine_ls_hydrogen_treatment mixed
_refine_ls_matrix_type full
_refine_ls_number_parameters 79
_refine_ls_number_reflns 831
_refine_ls_number_restraints 2
_refine_ls_restrained_S_all 1.175
_refine_ls_R_factor_all 0.0194
_refine_ls_R_factor_gt 0.0186
_refine_ls_shift/su_max 0.002
_refine_ls_shift/su_mean 0.000
_refine_ls_structure_factor_coef Fsqd
_refine_ls_weighting_details 'calc w=1/[\s^2^(Fo^2^)+(0.0254P)^2^+1.1793P] where P=(Fo^2^+2Fc^2^)/3'
_refine_ls_weighting_scheme calc
_refine_ls_wR_factor_gt 0.0467
_refine_ls_wR_factor_ref 0.0471
_reflns_number_gt 794
_reflns_number_total 831
_reflns_threshold_expression >2sigma(I)
_cod_data_source_file b926131a.txt
_cod_data_source_block 2
_cod_depositor_comments
;
The following automatic conversions were performed:

'_symmetry_cell_setting' value 'Monoclinic' changed to 'monoclinic'
according to /home/saulius/struct/CIF-dictionaries/cif_core.dic
dictionary named 'cif_core.dic' version 2.4.2 from 2011-04-26.

Automatic conversion script
Id: cif_fix_values 1891 2012-01-12 08:04:46Z andrius 

The following automatic conversions were performed:

'_exptl_absorpt_correction_type' value 'Multi-scans' was replaced
with the value 'multi-scan' as specified in the replacement file
'src/cod-tools/trunk/data/replacement-values/replacement_values.lst'.

Automatic conversion script
Id: cif_fix_values 5376 2017-05-30 11:51:03Z andrius 
;
_cod_original_sg_symbol_H-M P2(1)/n
_cod_original_formula_sum 'H2 F O5 S Tb'
_cod_database_code 7025252

loop_
_symmetry_equiv_pos_as_xyz
'x, y, z'
'-x+1/2, y+1/2, -z+1/2'
'-x, -y, -z'
'x-1/2, -y-1/2, z-1/2'

loop_
_atom_site_label
_atom_site_type_symbol
_atom_site_fract_x
_atom_site_fract_y
_atom_site_fract_z
_atom_site_U_iso_or_equiv
_atom_site_adp_type
_atom_site_occupancy
_atom_site_symmetry_multiplicity
_atom_site_calc_flag
_atom_site_refinement_flags
Tb1 Tb 0.21505(4) 0.78923(3) 0.187168(18) 0.00848(11) Uani 1 1 d .
S1 S -0.2112(2) 0.64010(17) 0.38476(9) 0.0073(2) Uani 1 1 d .
O1W O -0.1334(8) 0.6222(5) 0.0775(3) 0.0172(8) Uani 1 1 d D
H1WB H -0.274(8) 0.673(8) 0.045(5) 0.021 Uiso 1 1 d D
H1WA H -0.139(13) 0.507(3) 0.076(5) 0.021 Uiso 1 1 d D
O1 O 0.0425(6) 0.5965(5) 0.3349(3) 0.0109(7) Uani 1 1 d .
O2 O -0.1396(7) 0.7217(5) 0.5004(3) 0.0129(8) Uani 1 1 d .
O3 O -0.3650(8) 0.7727(5) 0.3084(3) 0.0140(8) Uani 1 1 d .
O4 O -0.3652(7) 0.4747(5) 0.3958(3) 0.0122(7) Uani 1 1 d .
F1 F 0.1545(5) 0.9948(4) 0.3236(2) 0.0124(6) Uani 1 1 d .

loop_
_atom_site_aniso_label
_atom_site_aniso_U_11
_atom_site_aniso_U_22
_atom_site_aniso_U_33
_atom_site_aniso_U_23
_atom_site_aniso_U_13
_atom_site_aniso_U_12
Tb1 0.00923(15) 0.00823(17) 0.00772(15) 0.00001(8) -0.00003(10) 0.00074(9)
S1 0.0069(5) 0.0079(6) 0.0070(5) 0.0001(5) 0.0005(4) 0.0000(5)
O1W 0.0147(18) 0.0096(19) 0.026(2) -0.0011(17) -0.0045(15) 0.0038(16)
O1 0.0105(16) 0.0111(19) 0.0118(16) 0.0001(14) 0.0046(13) 0.0028(14)
O2 0.0146(18) 0.015(2) 0.0093(18) -0.0040(15) 0.0021(14) -0.0025(15)
O3 0.0161(19) 0.0077(18) 0.0162(19) 0.0026(15) -0.0066(15) 0.0014(15)
O4 0.0135(16) 0.0104(18) 0.0123(16) 0.0039(14) 0.0004(13) -0.0038(15)
F1 0.0128(14) 0.0127(15) 0.0122(13) -0.0001(12) 0.0030(11) -0.0018(12)

loop_
_atom_type_symbol
_atom_type_description
_atom_type_scat_dispersion_real
_atom_type_scat_dispersion_imag
_atom_type_scat_source
O O 0.0106 0.0060 'International Tables Vol C Tables 4.2.6.8 and 6.1.1.4'
H H 0.0000 0.0000 'International Tables Vol C Tables 4.2.6.8 and 6.1.1.4'
S S 0.1246 0.1234 'International Tables Vol C Tables 4.2.6.8 and 6.1.1.4'
Tb Tb -0.1723 4.1537 'International Tables Vol C Tables 4.2.6.8 and 6.1.1.4'
F F 0.0171 0.0103 'International Tables Vol C Tables 4.2.6.8 and 6.1.1.4'

loop_
_geom_angle_atom_site_label_1
_geom_angle_atom_site_label_2
_geom_angle_atom_site_label_3
_geom_angle
_geom_angle_site_symmetry_1
_geom_angle_site_symmetry_3
F1 Tb1 F1 138.40(6) . 2_545
F1 Tb1 O4 75.01(11) . 2_455
F1 Tb1 O4 137.80(11) 2_545 2_455
F1 Tb1 O2 138.88(12) . 4_675
F1 Tb1 O2 78.27(11) 2_545 4_675
O4 Tb1 O2 86.28(12) 2_455 4_675
F1 Tb1 O1W 125.41(12) . .
F1 Tb1 O1W 70.92(12) 2_545 .
O4 Tb1 O1W 67.38(13) 2_455 .
O2 Tb1 O1W 76.92(13) 4_675 .
F1 Tb1 O3 78.34(12) . 1_655
F1 Tb1 O3 75.31(11) 2_545 1_655
O4 Tb1 O3 146.74(13) 2_455 1_655
O2 Tb1 O3 101.40(13) 4_675 1_655
O1W Tb1 O3 145.83(13) . 1_655
F1 Tb1 O1 78.92(11) . .
F1 Tb1 O1 67.30(10) 2_545 .
O4 Tb1 O1 108.67(11) 2_455 .
O2 Tb1 O1 142.19(12) 4_675 .
O1W Tb1 O1 77.44(12) . .
O3 Tb1 O1 85.01(12) 1_655 .
F1 Tb1 O1 65.37(10) . 2
F1 Tb1 O1 133.42(10) 2_545 2
O4 Tb1 O1 77.53(12) 2_455 2
O2 Tb1 O1 75.07(12) 4_675 2
O1W Tb1 O1 135.99(12) . 2
O3 Tb1 O1 73.46(12) 1_655 2
O1 Tb1 O1 141.07(8) . 2
F1 Tb1 Tb1 28.78(7) . 2
F1 Tb1 Tb1 153.37(7) 2_545 2
O4 Tb1 Tb1 68.81(9) 2_455 2
O2 Tb1 Tb1 110.26(9) 4_675 2
O1W Tb1 Tb1 134.95(9) . 2
O3 Tb1 Tb1 78.24(9) 1_655 2
O1 Tb1 Tb1 107.53(8) . 2
O1 Tb1 Tb1 37.20(7) 2 2
F1 Tb1 Tb1 112.36(8) . 2_545
F1 Tb1 Tb1 28.33(7) 2_545 2_545
O4 Tb1 Tb1 136.50(9) 2_455 2_545
O2 Tb1 Tb1 106.46(9) 4_675 2_545
O1W Tb1 Tb1 75.20(10) . 2_545
O3 Tb1 Tb1 72.63(9) 1_655 2_545
O1 Tb1 Tb1 39.58(8) . 2_545
O1 Tb1 Tb1 145.64(8) 2 2_545
Tb1 Tb1 Tb1 136.673(14) 2 2_545
O4 S1 O3 111.4(2) . .
O4 S1 O2 109.5(2) . .
O3 S1 O2 109.4(2) . .
O4 S1 O1 109.7(2) . .
O3 S1 O1 108.4(2) . .
O2 S1 O1 108.4(2) . .
Tb1 O1W H1WB 122(5) . .
Tb1 O1W H1WA 123(4) . .
H1WB O1W H1WA 114(6) . .
S1 O1 Tb1 122.1(2) . .
S1 O1 Tb1 130.9(2) . 2_545
Tb1 O1 Tb1 103.22(11) . 2_545
S1 O2 Tb1 138.8(2) . 4_576
S1 O3 Tb1 138.5(2) . 1_455
S1 O4 Tb1 146.2(2) . 2_445
Tb1 F1 Tb1 122.89(12) . 2

loop_
_geom_bond_atom_site_label_1
_geom_bond_atom_site_label_2
_geom_bond_distance
_geom_bond_site_symmetry_2
Tb1 F1 2.243(3) .
Tb1 F1 2.275(3) 2_545
Tb1 O4 2.340(3) 2_455
Tb1 O2 2.375(4) 4_675
Tb1 O1W 2.381(4) .
Tb1 O3 2.393(4) 1_655
Tb1 O1 2.465(3) .
Tb1 O1 2.598(4) 2
Tb1 Tb1 3.9688(5) 2
Tb1 Tb1 3.9688(5) 2_545
S1 O4 1.457(4) .
S1 O3 1.477(4) .
S1 O2 1.481(4) .
S1 O1 1.491(3) .
O1W H1WB 0.85(2) .
O1W H1WA 0.85(2) .
O1 Tb1 2.598(4) 2_545
O2 Tb1 2.375(4) 4_576
O3 Tb1 2.393(4) 1_455
O4 Tb1 2.340(3) 2_445
F1 Tb1 2.275(3) 2

loop_
_geom_hbond_atom_site_label_D
_geom_hbond_atom_site_label_H
_geom_hbond_atom_site_label_A
_geom_hbond_site_symmetry_A
_geom_hbond_distance_DH
_geom_hbond_distance_HA
_geom_hbond_distance_DA
_geom_hbond_angle_DHA
_geom_hbond_publ_flag
O1W H1WB O2 4_575 0.85(5) 2.00(5) 2.831(5) 167(5) y
O1W H1WA O2 2_445 0.85(2) 2.49(4) 3.256(5) 150(5) y
O1W H1WA O3 2_445 0.85(2) 2.19(4) 2.901(5) 141(5) y
